data_1502321
loop_
_publ_author_name
'Hao, Hong-Dong'
'Li, Yun'
'Han, Wei-Bo'
'Wu, Yikang'

_publ_section_title
;
 A hydrogen peroxide based access to qinghaosu (artemisinin).
;
_journal_issue 16
_journal_name_full 'Organic letters'
_journal_page_first 4212
_journal_page_last 4215
_journal_paper_doi 10.1021/ol2015434
_journal_volume 13
_journal_year 2011
_chemical_formula_sum 'C12 H18 O4'
_chemical_formula_weight 226.26
_chemical_name_systematic
; 
 ? 
;
_space_group_IT_number 56
_symmetry_cell_setting orthorhombic
_symmetry_space_group_name_Hall '-P 2ab 2ac'
_symmetry_space_group_name_H-M 'P c c n'
_atom_sites_solution_hydrogens geom
_atom_sites_solution_primary direct
_atom_sites_solution_secondary difmap
_audit_creation_method SHELXL-97
_cell_angle_alpha 90.00
_cell_angle_beta 90.00
_cell_angle_gamma 90.00
_cell_formula_units_Z 8
_cell_length_a 27.989(3)
_cell_length_b 9.0736(9)
_cell_length_c 9.4414(10)
_cell_measurement_reflns_used 2375
_cell_measurement_temperature 293(2)
_cell_measurement_theta_max 55.193
_cell_measurement_theta_min 4.707
_cell_volume 2397.7(4)
_computing_cell_refinement 'Bruker SMART'
_computing_data_collection 'Bruker SMART'
_computing_data_reduction 'Bruker SHELXTL'
_computing_molecular_graphics 'Bruker SHELXTL'
_computing_publication_material 'Bruker SHELXTL'
_computing_structure_refinement 'SHELXL-97 (Sheldrick, 1997)'
_computing_structure_solution 'SHELXS-97 (Sheldrick, 1990)'
_diffrn_ambient_temperature 293(2)
_diffrn_measured_fraction_theta_full 1.000
_diffrn_measured_fraction_theta_max 1.000
_diffrn_measurement_device_type 'CCD area detector'
_diffrn_measurement_method 'phi and omega scans'
_diffrn_radiation_monochromator graphite
_diffrn_radiation_source 'fine-focus sealed tube'
_diffrn_radiation_type MoK\a
_diffrn_radiation_wavelength 0.71073
_diffrn_reflns_av_R_equivalents 0.1176
_diffrn_reflns_av_sigmaI/netI 0.0766
_diffrn_reflns_limit_h_max 27
_diffrn_reflns_limit_h_min -33
_diffrn_reflns_limit_k_max 10
_diffrn_reflns_limit_k_min -9
_diffrn_reflns_limit_l_max 11
_diffrn_reflns_limit_l_min -11
_diffrn_reflns_number 11703
_diffrn_reflns_theta_full 25.50
_diffrn_reflns_theta_max 25.50
_diffrn_reflns_theta_min 2.36
_exptl_absorpt_coefficient_mu 0.093
_exptl_absorpt_correction_T_max 1.0000
_exptl_absorpt_correction_T_min 0.0934
_exptl_absorpt_correction_type empirical
_exptl_absorpt_process_details sadabs
_exptl_crystal_colour colorless
_exptl_crystal_density_diffrn 1.254
_exptl_crystal_density_method 'not measured'
_exptl_crystal_description prismatic
_exptl_crystal_F_000 976
_exptl_crystal_size_max 0.398
_exptl_crystal_size_mid 0.357
_exptl_crystal_size_min 0.301
_refine_diff_density_max 0.233
_refine_diff_density_min -0.202
_refine_diff_density_rms 0.062
_refine_ls_extinction_coef 0.0028(4)
_refine_ls_extinction_expression Fc^*^=kFc[1+0.001xFc^2^\l^3^/sin(2\q)]^-1/4^
_refine_ls_extinction_method SHELXL
_refine_ls_goodness_of_fit_ref 1.026
_refine_ls_hydrogen_treatment constr
_refine_ls_matrix_type full
_refine_ls_number_parameters 147
_refine_ls_number_reflns 2226
_refine_ls_number_restraints 0
_refine_ls_restrained_S_all 1.026
_refine_ls_R_factor_all 0.0886
_refine_ls_R_factor_gt 0.0607
_refine_ls_shift/su_max 0.005
_refine_ls_shift/su_mean 0.001
_refine_ls_structure_factor_coef Fsqd
_refine_ls_weighting_details 'calc w=1/[\s^2^(Fo^2^)+(0.1058P)^2^+0.0000P] where P=(Fo^2^+2Fc^2^)/3'
_refine_ls_weighting_scheme calc
_refine_ls_wR_factor_gt 0.1641
_refine_ls_wR_factor_ref 0.1818
_reflns_number_gt 1498
_reflns_number_total 2226
_reflns_threshold_expression >2sigma(I)
_cod_data_source_file ol2015434_si_002.cif
_cod_data_source_block cd201278
_cod_depositor_comments
;
The following automatic conversions were performed:

'_symmetry_cell_setting' value 'Orthorhombic' changed to
'orthorhombic' according to
/home/saulius/struct/CIF-dictionaries/cif_core.dic dictionary named
'cif_core.dic' version 2.4.1 from 2010-06-29.

Automatic conversion script
Id: cif_fix_values 1715 2011-07-08 13:25:40Z adriana 
;
_cod_original_sg_symbol_H-M Pccn
_cod_database_code 1502321

loop_
_symmetry_equiv_pos_as_xyz
'x, y, z'
'-x+1/2, -y+1/2, z'
'-x, y+1/2, -z+1/2'
'x+1/2, -y, -z+1/2'
'-x, -y, -z'
'x-1/2, y-1/2, -z'
'x, -y-1/2, z-1/2'
'-x-1/2, y, z-1/2'

loop_
_atom_site_label
_atom_site_type_symbol
_atom_site_fract_x
_atom_site_fract_y
_atom_site_fract_z
_atom_site_U_iso_or_equiv
_atom_site_adp_type
_atom_site_occupancy
_atom_site_symmetry_multiplicity
_atom_site_calc_flag
_atom_site_refinement_flags
O1 O 0.68320(7) 0.9761(2) 1.11603(19) 0.0939(7) Uani 1 1 d .
O2 O 0.69612(6) 0.83992(18) 0.92435(18) 0.0736(5) Uani 1 1 d .
O3 O 0.66752(5) 1.06239(16) 0.90038(16) 0.0640(5) Uani 1 1 d .
O4 O 0.50868(7) 0.7873(3) 0.9555(2) 0.1206(9) Uani 1 1 d .
C1 C 0.68244(8) 0.9613(3) 0.9914(3) 0.0648(6) Uani 1 1 d .
C2 C 0.69296(8) 0.8587(2) 0.7749(3) 0.0654(7) Uani 1 1 d .
H2A H 0.6744 0.7800 0.7324 0.079 Uiso 1 1 calc R
H2B H 0.7245 0.8597 0.7324 0.079 Uiso 1 1 calc R
C3 C 0.66818(7) 1.0069(2) 0.7550(2) 0.0514(6) Uani 1 1 d .
C4 C 0.69737(8) 1.1133(3) 0.6673(3) 0.0665(7) Uani 1 1 d .
H4A H 0.7300 1.1148 0.7017 0.080 Uiso 1 1 calc R
H4B H 0.6843 1.2118 0.6767 0.080 Uiso 1 1 calc R
C5 C 0.69690(8) 1.0679(3) 0.5124(3) 0.0761(8) Uani 1 1 d .
H5A H 0.7151 1.1386 0.4573 0.091 Uiso 1 1 calc R
H5B H 0.7121 0.9723 0.5024 0.091 Uiso 1 1 calc R
C6 C 0.64669(9) 1.0601(3) 0.4563(3) 0.0784(8) Uani 1 1 d .
H6A H 0.6472 1.0256 0.3591 0.094 Uiso 1 1 calc R
H6B H 0.6325 1.1577 0.4574 0.094 Uiso 1 1 calc R
C7 C 0.61672(8) 0.9563(3) 0.5457(2) 0.0686(7) Uani 1 1 d .
H7A H 0.6289 0.8568 0.5355 0.082 Uiso 1 1 calc R
H7B H 0.5841 0.9574 0.5112 0.082 Uiso 1 1 calc R
C8 C 0.61701(7) 0.9983(2) 0.7016(2) 0.0523(6) Uani 1 1 d .
H8 H 0.6040 1.0984 0.7072 0.063 Uiso 1 1 calc R
C9 C 0.58414(7) 0.9009(2) 0.7906(3) 0.0639(6) Uani 1 1 d .
H9A H 0.5908 0.7982 0.7699 0.077 Uiso 1 1 calc R
H9B H 0.5908 0.9174 0.8902 0.077 Uiso 1 1 calc R
C10 C 0.53196(8) 0.9317(3) 0.7622(3) 0.0762(8) Uani 1 1 d .
H10A H 0.5274 1.0376 0.7638 0.091 Uiso 1 1 calc R
H10B H 0.5247 0.8984 0.6669 0.091 Uiso 1 1 calc R
C11 C 0.49699(9) 0.8655(3) 0.8583(3) 0.0734(7) Uani 1 1 d .
C12 C 0.44574(9) 0.9019(3) 0.8316(3) 0.1017(10) Uani 1 1 d .
H12A H 0.4263 0.8585 0.9043 0.153 Uiso 1 1 calc R
H12B H 0.4363 0.8637 0.7410 0.153 Uiso 1 1 calc R
H12C H 0.4416 1.0070 0.8325 0.153 Uiso 1 1 calc R

loop_
_atom_site_aniso_label
_atom_site_aniso_U_11
_atom_site_aniso_U_22
_atom_site_aniso_U_33
_atom_site_aniso_U_23
_atom_site_aniso_U_13
_atom_site_aniso_U_12
O1 0.1071(15) 0.1145(16) 0.0602(12) 0.0114(10) -0.0065(10) -0.0162(12)
O2 0.0721(11) 0.0597(10) 0.0890(13) 0.0161(9) -0.0096(8) 0.0074(8)
O3 0.0673(10) 0.0590(9) 0.0658(11) -0.0051(7) -0.0044(7) 0.0100(8)
O4 0.0828(14) 0.1406(19) 0.1384(19) 0.0646(16) 0.0143(13) -0.0042(13)
C1 0.0503(13) 0.0692(16) 0.0748(17) 0.0129(14) -0.0028(12) -0.0105(11)
C2 0.0591(14) 0.0603(14) 0.0769(17) -0.0008(12) -0.0005(11) 0.0148(10)
C3 0.0478(11) 0.0486(11) 0.0576(13) -0.0046(9) 0.0004(9) 0.0068(9)
C4 0.0509(13) 0.0663(14) 0.0822(17) 0.0048(12) 0.0007(11) -0.0033(10)
C5 0.0587(15) 0.0902(18) 0.0795(18) 0.0127(14) 0.0181(12) -0.0037(12)
C6 0.0684(16) 0.1075(19) 0.0592(16) 0.0100(14) 0.0075(12) 0.0015(14)
C7 0.0559(14) 0.0844(16) 0.0653(16) -0.0062(12) -0.0011(11) -0.0010(12)
C8 0.0450(11) 0.0487(11) 0.0632(14) 0.0006(10) 0.0026(9) 0.0066(9)
C9 0.0511(13) 0.0656(13) 0.0749(16) 0.0064(11) 0.0051(11) 0.0011(10)
C10 0.0525(14) 0.0971(18) 0.0791(17) 0.0136(14) 0.0014(11) -0.0056(13)
C11 0.0588(15) 0.0751(17) 0.0864(19) -0.0043(14) 0.0029(13) -0.0107(12)
C12 0.0549(16) 0.121(2) 0.129(3) -0.0026(19) 0.0012(15) -0.0163(16)

loop_
_atom_type_symbol
_atom_type_description
_atom_type_scat_dispersion_real
_atom_type_scat_dispersion_imag
_atom_type_scat_source
C C 0.0033 0.0016 'International Tables Vol C Tables 4.2.6.8 and 6.1.1.4'
H H 0.0000 0.0000 'International Tables Vol C Tables 4.2.6.8 and 6.1.1.4'
O O 0.0106 0.0060 'International Tables Vol C Tables 4.2.6.8 and 6.1.1.4'

loop_
_geom_angle_atom_site_label_1
_geom_angle_atom_site_label_2
_geom_angle_atom_site_label_3
_geom_angle
C1 O2 C2 110.83(18)
C1 O3 C3 111.51(17)
O1 C1 O3 124.9(2)
O1 C1 O2 124.3(2)
O3 C1 O2 110.9(2)
O2 C2 C3 104.86(17)
O2 C2 H2A 110.8
C3 C2 H2A 110.8
O2 C2 H2B 110.8
C3 C2 H2B 110.8
H2A C2 H2B 108.9
O3 C3 C4 107.52(17)
O3 C3 C8 108.48(15)
C4 C3 C8 111.12(17)
O3 C3 C2 101.16(16)
C4 C3 C2 112.64(18)
C8 C3 C2 115.11(18)
C3 C4 C5 110.45(19)
C3 C4 H4A 109.6
C5 C4 H4A 109.6
C3 C4 H4B 109.6
C5 C4 H4B 109.6
H4A C4 H4B 108.1
C6 C5 C4 111.11(19)
C6 C5 H5A 109.4
C4 C5 H5A 109.4
C6 C5 H5B 109.4
C4 C5 H5B 109.4
H5A C5 H5B 108.0
C5 C6 C7 110.5(2)
C5 C6 H6A 109.6
C7 C6 H6A 109.6
C5 C6 H6B 109.6
C7 C6 H6B 109.6
H6A C6 H6B 108.1
C6 C7 C8 112.3(2)
C6 C7 H7A 109.1
C8 C7 H7A 109.1
C6 C7 H7B 109.1
C8 C7 H7B 109.1
H7A C7 H7B 107.9
C7 C8 C3 109.81(16)
C7 C8 C9 112.61(18)
C3 C8 C9 114.48(17)
C7 C8 H8 106.5
C3 C8 H8 106.5
C9 C8 H8 106.5
C10 C9 C8 112.17(19)
C10 C9 H9A 109.2
C8 C9 H9A 109.2
C10 C9 H9B 109.2
C8 C9 H9B 109.2
H9A C9 H9B 107.9
C11 C10 C9 117.4(2)
C11 C10 H10A 107.9
C9 C10 H10A 107.9
C11 C10 H10B 107.9
C9 C10 H10B 107.9
H10A C10 H10B 107.2
O4 C11 C10 122.1(2)
O4 C11 C12 121.3(2)
C10 C11 C12 116.6(2)
C11 C12 H12A 109.5
C11 C12 H12B 109.5
H12A C12 H12B 109.5
C11 C12 H12C 109.5
H12A C12 H12C 109.5
H12B C12 H12C 109.5

loop_
_geom_bond_atom_site_label_1
_geom_bond_atom_site_label_2
_geom_bond_distance
O1 C1 1.184(3)
O2 C1 1.327(3)
O2 C2 1.424(3)
O3 C1 1.325(3)
O3 C3 1.463(2)
O4 C11 1.206(3)
C2 C3 1.524(3)
C2 H2A 0.9700
C2 H2B 0.9700
C3 C4 1.511(3)
C3 C8 1.520(3)
C4 C5 1.519(3)
C4 H4A 0.9700
C4 H4B 0.9700
C5 C6 1.504(4)
C5 H5A 0.9700
C5 H5B 0.9700
C6 C7 1.517(3)
C6 H6A 0.9700
C6 H6B 0.9700
C7 C8 1.520(3)
C7 H7A 0.9700
C7 H7B 0.9700
C8 C9 1.528(3)
C8 H8 0.9800
C9 C10 1.511(3)
C9 H9A 0.9700
C9 H9B 0.9700
C10 C11 1.463(3)
C10 H10A 0.9700
C10 H10B 0.9700
C11 C12 1.493(4)
C12 H12A 0.9600
C12 H12B 0.9600
C12 H12C 0.9600

loop_
_geom_hbond_atom_site_label_D
_geom_hbond_atom_site_label_H
_geom_hbond_atom_site_label_A
_geom_hbond_distance_DH
_geom_hbond_distance_HA
_geom_hbond_distance_DA
_geom_hbond_angle_DHA
_geom_hbond_site_symmetry_A
C2 H2A O1 0.97 2.58 3.399(3) 142.0 7_575
C6 H6A O1 0.97 2.55 3.456(3) 156.3 1_554
C10 H10B O4 0.97 2.65 3.572(4) 158.7 7_575

loop_
_geom_torsion_atom_site_label_1
_geom_torsion_atom_site_label_2
_geom_torsion_atom_site_label_3
_geom_torsion_atom_site_label_4
_geom_torsion
C3 O3 C1 O1 -176.3(2)
C3 O3 C1 O2 3.1(2)
C2 O2 C1 O1 -177.4(2)
C2 O2 C1 O3 3.1(2)
C1 O2 C2 C3 -7.6(2)
C1 O3 C3 C4 -125.63(18)
C1 O3 C3 C8 114.11(18)
C1 O3 C3 C2 -7.4(2)
O2 C2 C3 O3 8.6(2)
O2 C2 C3 C4 123.07(19)
O2 C2 C3 C8 -108.1(2)
O3 C3 C4 C5 -176.27(17)
C8 C3 C4 C5 -57.7(2)
C2 C3 C4 C5 73.2(2)
C3 C4 C5 C6 57.6(3)
C4 C5 C6 C7 -56.0(3)
C5 C6 C7 C8 55.5(3)
C6 C7 C8 C3 -55.2(2)
C6 C7 C8 C9 175.97(19)
O3 C3 C8 C7 174.09(16)
C4 C3 C8 C7 56.1(2)
C2 C3 C8 C7 -73.5(2)
O3 C3 C8 C9 -58.1(2)
C4 C3 C8 C9 -176.09(18)
C2 C3 C8 C9 54.4(2)
C7 C8 C9 C10 -71.2(3)
C3 C8 C9 C10 162.44(19)
C8 C9 C10 C11 -169.2(2)
C9 C10 C11 O4 -1.2(4)
C9 C10 C11 C12 177.8(2)
